data_4319999
loop_
_publ_author_name
'Francesc Teixidor'
'Pilar Angl\`es'
'Clara Vi\~nas'
'Raikko Kivek\"as'
'Reijo Sillanp\"a\"a'

_publ_contact_author
;
     Dr. Francesc Teixidor
     Institut de Ci\`encia de Materials de Barcelona     
     C.S.C.I.
     Campus U.A.B.
     08193 Bellaterra
     Spain
;
_publ_contact_author_email teixidor@icmab.es
_publ_contact_author_fax '+ 34 3 5805729'
_publ_contact_author_phone '+ 34 3 5801853'
_publ_section_title
;
 Comparative Study of NS~2~(S-aryl) Pyridine-Based Dithia-Containing
 Ligands with Different Substituent Groups. Reactivity toward Cu(II) and
 Ru(II)
;
_journal_name_full 'Inorganic Chemistry'
_journal_page_first 4010
_journal_page_last 4015
_journal_paper_doi 10.1021/ic000903t
_journal_volume 40
_journal_year 2001
_chemical_formula_moiety 'C41 H35 Cl2 N2 O6 P Ru S2, 2(C Cl4)'
_chemical_formula_sum 'C43 H35 Cl10 N2 O6 P Ru S2'
_chemical_formula_weight 1226.39
_chemical_name_systematic
; 
 ? 
;
_space_group_IT_number 2
_symmetry_cell_setting triclinic
_symmetry_space_group_name_Hall '-P 1'
_symmetry_space_group_name_H-M 'P -1'
_atom_sites_solution_hydrogens geom
_atom_sites_solution_primary direct
_atom_sites_solution_secondary difmap
_audit_creation_method SHELXL-97
_cell_angle_alpha 94.233(17)
_cell_angle_beta 118.267(13)
_cell_angle_gamma 93.462(18)
_cell_formula_units_Z 2
_cell_length_a 13.984(3)
_cell_length_b 15.277(2)
_cell_length_c 13.508(2)
_cell_measurement_reflns_used 20
_cell_measurement_temperature 294(2)
_cell_measurement_theta_max 17.40
_cell_measurement_theta_min 10.67
_cell_volume 2519.7(8)
_computing_cell_refinement
;
MSC/AFC Diffractometer Control Software (Molecular Structure Corporation, 
1995)
;
_computing_data_collection
;
MSC/AFC Diffractometer Control Software (Molecular Structure Corporation, 
1995)
;
_computing_data_reduction
;
Texsan Process (Molecular Structure Corporation, 1989)
;
_computing_molecular_graphics 'SHELXTL/PC (Sheldrick, 1990)'
_computing_structure_refinement 'SHELXL-97 (Sheldrick, 1997)'
_computing_structure_solution 'SHELXS-86 (Sheldrick, 1990)'
_diffrn_ambient_temperature 294(2)
_diffrn_measured_fraction_theta_full 0.999
_diffrn_measured_fraction_theta_max 0.999
_diffrn_measurement_device_type 'Rigaku AFC5S'
_diffrn_measurement_method w\--2\q
_diffrn_radiation_monochromator graphite
_diffrn_radiation_source 'fine-focus sealed tube'
_diffrn_radiation_type MoK\a
_diffrn_radiation_wavelength 0.71069
_diffrn_reflns_av_R_equivalents 0.1109
_diffrn_reflns_av_sigmaI/netI 0.3075
_diffrn_reflns_limit_h_max 16
_diffrn_reflns_limit_h_min 0
_diffrn_reflns_limit_k_max 18
_diffrn_reflns_limit_k_min -18
_diffrn_reflns_limit_l_max 14
_diffrn_reflns_limit_l_min -16
_diffrn_reflns_number 9259
_diffrn_reflns_theta_full 25.00
_diffrn_reflns_theta_max 25.00
_diffrn_reflns_theta_min 2.02
_diffrn_standards_decay_% 0.0
_diffrn_standards_interval_count 150
_diffrn_standards_number 3
_exptl_absorpt_coefficient_mu 1.004
_exptl_absorpt_correction_T_max 0.8890
_exptl_absorpt_correction_T_min 0.7016
_exptl_absorpt_correction_type psi-scan
_exptl_absorpt_process_details 'North, Phillips & Mathews 1968'
_exptl_crystal_colour brown
_exptl_crystal_density_diffrn 1.616
_exptl_crystal_density_meas ?
_exptl_crystal_density_method 'not measured'
_exptl_crystal_description plate
_exptl_crystal_F_000 1232
_exptl_crystal_size_max 0.38
_exptl_crystal_size_mid 0.24
_exptl_crystal_size_min 0.12
_refine_diff_density_max 0.848
_refine_diff_density_min -1.091
_refine_diff_density_rms 0.141
_refine_ls_extinction_method none
_refine_ls_goodness_of_fit_ref 1.013
_refine_ls_hydrogen_treatment constr
_refine_ls_matrix_type full
_refine_ls_number_parameters 615
_refine_ls_number_reflns 8858
_refine_ls_number_restraints 23
_refine_ls_restrained_S_all 1.021
_refine_ls_R_factor_all 0.2682
_refine_ls_R_factor_obs 0.0816
_refine_ls_shift/su_max 0.000
_refine_ls_shift/su_mean 0.000
_refine_ls_structure_factor_coef Fsqd
_refine_ls_weighting_details 'w=1/[\s^2^(Fo^2^)+(0.0831P)^2^+0.0000P] where P=(Fo^2^+2Fc^2^)/3'
_refine_ls_weighting_scheme calc
_refine_ls_wR_factor_obs 0.1697
_refine_ls_wR_factor_ref 0.2295
_reflns_number_gt 3624
_reflns_number_total 8858
_reflns_threshold_expression >2sigma(I)
_cod_data_source_file ic000903t_1.cif
_cod_data_source_block runopy
_cod_depositor_comments
;
The following automatic conversions were performed:

'_exptl_crystal_density_meas' value 'not measured' was changed to '?'
- the value is perceived as not measured.

Automatic conversion script
Id: cif_fix_values 3008 2015-01-20 13:52:24Z robertas 

The following automatic conversions were performed:

'_refine_ls_weighting_scheme' value 'calc
w=1/[\s^2^(Fo^2^)+(0.0831P)^2^+0.0000P] where P=(Fo^2^+2Fc^2^)/3' was
changed to 'calc'. New tag '_refine_ls_weighting_details' was
created. The value of the new tag was set to
'w=1/[\s^2^(Fo^2^)+(0.0831P)^2^+0.0000P] where P=(Fo^2^+2Fc^2^)/3'.

Automatic conversion script
Id: cif_fix_values 3143 2015-03-26 13:38:13Z robertas 
;
_cod_original_cell_volume 2519.7(7)
_cod_database_code 4319999

loop_
_symmetry_equiv_pos_as_xyz
'x, y, z'
'-x, -y, -z'

loop_
_atom_site_label
_atom_site_type_symbol
_atom_site_fract_x
_atom_site_fract_y
_atom_site_fract_z
_atom_site_U_iso_or_equiv
_atom_site_adp_type
_atom_site_occupancy
_atom_site_calc_flag
_atom_site_refinement_flags
_atom_site_disorder_assembly
_atom_site_disorder_group
Ru Ru 0.07421(9) 0.30548(7) 0.70623(8) 0.0302(3) Uani 1 d . . .
Cl1 Cl 0.0141(3) 0.44747(19) 0.7317(2) 0.0395(8) Uani 1 d . . .
Cl2 Cl 0.1527(3) 0.1769(2) 0.6723(3) 0.0436(9) Uani 1 d . . .
Cl3 Cl 0.5766(6) 0.2269(4) 0.7603(6) 0.169(3) Uani 1 d D . .
Cl4A Cl 0.6501(8) 0.0709(7) 0.8513(12) 0.132(5) Uani 0.59 d PD . .
Cl5A Cl 0.4875(9) 0.1438(8) 0.8889(9) 0.122(4) Uani 0.59 d PD . .
Cl6A Cl 0.4344(12) 0.0678(10) 0.6747(10) 0.184(8) Uani 0.59 d PD . .
Cl4B Cl 0.568(2) 0.1341(16) 0.9304(14) 0.218(12) Uani 0.41 d PDU . .
Cl5B Cl 0.3899(11) 0.1177(16) 0.718(2) 0.212(12) Uani 0.41 d PD . .
Cl6B Cl 0.576(2) 0.0388(7) 0.751(2) 0.219(13) Uani 0.41 d PD . .
Cl7 Cl 0.2802(4) 0.1233(3) 0.3187(4) 0.0905(15) Uani 1 d . . .
Cl8 Cl 0.2088(4) 0.2035(3) 0.4680(4) 0.0878(14) Uani 1 d . . .
Cl9 Cl 0.3701(4) 0.2972(3) 0.4322(4) 0.0990(16) Uani 1 d . . .
Cl10 Cl 0.1494(5) 0.2674(4) 0.2563(4) 0.116(2) Uani 1 d . . .
S1 S -0.0721(3) 0.3109(2) 0.5231(2) 0.0347(8) Uani 1 d . . .
S2 S 0.2296(3) 0.3552(2) 0.8770(3) 0.0398(8) Uani 1 d . . .
P P -0.0257(3) 0.2301(2) 0.7779(3) 0.0325(8) Uani 1 d . . .
O1 O -0.2952(9) 0.3006(6) 0.1542(8) 0.075(3) Uani 1 d . . .
O2 O -0.2572(10) 0.3683(7) 0.3213(8) 0.094(4) Uani 1 d . . .
O3 O 0.3072(9) 0.5294(7) 0.4267(10) 0.077(3) Uani 1 d . . .
O4 O 0.4466(9) 0.5406(7) 0.5918(9) 0.079(4) Uani 1 d . . .
O5 O 0.3004(9) 0.4500(7) 1.1584(9) 0.072(3) Uani 1 d . . .
O6 O 0.4257(9) 0.4837(8) 1.1051(8) 0.077(3) Uani 1 d . . .
N1 N 0.1670(8) 0.3713(6) 0.6413(8) 0.031(2) Uani 1 d . . .
N2 N 0.3532(10) 0.5131(8) 0.5227(11) 0.052(3) Uani 1 d . . .
C1 C -0.1363(11) 0.2134(8) 0.4212(10) 0.038(3) Uani 1 d . . .
C2 C -0.2167(10) 0.2189(9) 0.3100(10) 0.041(3) Uani 1 d . . .
C3 C -0.2706(12) 0.1420(9) 0.2385(12) 0.055(4) Uani 1 d D . .
H3 H -0.3276 0.1448 0.1662 0.066 Uiso 1 calc R . .
C4 C -0.2399(12) 0.0618(8) 0.2745(11) 0.065(5) Uani 1 d DU . .
H4 H -0.2725 0.0105 0.2246 0.078 Uiso 1 calc R . .
C5 C -0.1610(13) 0.0566(9) 0.3847(13) 0.062(4) Uani 1 d . . .
H5 H -0.1423 0.0018 0.4093 0.075 Uiso 1 calc R . .
C6 C -0.1097(11) 0.1327(8) 0.4584(10) 0.045(4) Uani 1 d . . .
H6 H -0.0574 0.1293 0.5328 0.054 Uiso 1 calc R . .
C7 C -0.0029(11) 0.3687(8) 0.4594(10) 0.051(4) Uani 1 d . . .
H7A H -0.0124 0.3312 0.3936 0.061 Uiso 1 calc R . .
H7B H -0.0389 0.4211 0.4327 0.061 Uiso 1 calc R . .
C8 C 0.1181(10) 0.3970(8) 0.5339(9) 0.035(3) Uani 1 d . . .
C9 C 0.1767(10) 0.4436(7) 0.4949(10) 0.035(3) Uani 1 d . . .
H9 H 0.1429 0.4601 0.4221 0.042 Uiso 1 calc R . .
C10 C 0.2852(12) 0.4658(8) 0.5642(11) 0.047(4) Uani 1 d . . .
C11 C 0.3385(10) 0.4396(8) 0.6731(10) 0.041(3) Uani 1 d . . .
H11 H 0.4133 0.4526 0.7203 0.049 Uiso 1 calc R . .
C12 C 0.2715(10) 0.3928(7) 0.7055(9) 0.031(3) Uani 1 d . . .
C13 C 0.3265(11) 0.3610(9) 0.8209(10) 0.048(4) Uani 1 d . . .
H13A H 0.3905 0.4013 0.8715 0.058 Uiso 1 calc R . .
H13B H 0.3497 0.3031 0.8152 0.058 Uiso 1 calc R . .
C14 C 0.3034(10) 0.2900(9) 0.9885(11) 0.043(3) Uani 1 d . . .
C15 C 0.3663(11) 0.3336(10) 1.0973(11) 0.051(4) Uani 1 d . . .
C16 C 0.4329(13) 0.2844(11) 1.1831(13) 0.072(5) Uani 1 d D . .
H16 H 0.4776 0.3138 1.2551 0.087 Uiso 1 calc R . .
C17 C 0.4353(14) 0.1956(11) 1.1662(13) 0.076(5) Uani 1 d D . .
H17 H 0.4787 0.1647 1.2256 0.091 Uiso 1 calc R . .
C18 C 0.3707(12) 0.1530(11) 1.0574(14) 0.066(4) Uani 1 d . . .
H18 H 0.3706 0.0925 1.0431 0.079 Uiso 1 calc R . .
C19 C 0.3062(11) 0.2004(9) 0.9700(12) 0.056(4) Uani 1 d . . .
H19 H 0.2641 0.1711 0.8975 0.068 Uiso 1 calc R . .
C20 C -0.2556(11) 0.3041(9) 0.2669(12) 0.051(4) Uani 1 d . . .
C21 C -0.3354(15) 0.3816(11) 0.1033(13) 0.090(6) Uani 1 d . . .
H21A H -0.3907 0.3991 0.1212 0.135 Uiso 1 calc R . .
H21B H -0.3656 0.3707 0.0227 0.135 Uiso 1 calc R . .
H21C H -0.2760 0.4278 0.1329 0.135 Uiso 1 calc R . .
C22 C 0.3696(14) 0.4288(10) 1.1215(11) 0.057(4) Uani 1 d . . .
C23 C 0.2959(16) 0.5441(10) 1.1817(15) 0.100(7) Uani 1 d . . .
H23A H 0.3662 0.5705 1.2400 0.151 Uiso 1 calc R . .
H23B H 0.2425 0.5517 1.2063 0.151 Uiso 1 calc R . .
H23C H 0.2761 0.5719 1.1142 0.151 Uiso 1 calc R . .
C24 C -0.0417(10) 0.2831(7) 0.8954(9) 0.035(3) Uani 1 d . . .
C25 C 0.0235(10) 0.3592(8) 0.9623(10) 0.038(3) Uani 1 d . . .
H25 H 0.0758 0.3857 0.9467 0.045 Uiso 1 calc R . .
C26 C 0.0112(11) 0.3955(8) 1.0509(10) 0.045(4) Uani 1 d . . .
H26 H 0.0563 0.4456 1.0960 0.054 Uiso 1 calc R . .
C27 C -0.0694(12) 0.3575(10) 1.0746(11) 0.057(4) Uani 1 d . . .
H27 H -0.0784 0.3828 1.1339 0.068 Uiso 1 calc R . .
C28 C -0.1344(12) 0.2822(9) 1.0081(11) 0.049(4) Uani 1 d . . .
H28 H -0.1863 0.2552 1.0239 0.059 Uiso 1 calc R . .
C29 C -0.1224(11) 0.2471(9) 0.9185(11) 0.048(4) Uani 1 d . . .
H29 H -0.1692 0.1981 0.8719 0.057 Uiso 1 calc R . .
C30 C -0.1683(10) 0.1975(8) 0.6731(10) 0.041(3) Uani 1 d D . .
C31 C -0.2329(11) 0.2659(9) 0.6222(11) 0.053(4) Uani 1 d D . .
H31 H -0.2034 0.3246 0.6466 0.063 Uiso 1 calc R . .
C32 C -0.3381(12) 0.2460(10) 0.5374(12) 0.067(5) Uani 1 d . . .
H32 H -0.3754 0.2917 0.4994 0.080 Uiso 1 calc R . .
C33 C -0.3910(13) 0.1632(10) 0.5059(13) 0.070(5) Uani 1 d . . .
H33 H -0.4642 0.1523 0.4515 0.084 Uiso 1 calc R . .
C34 C -0.3324(14) 0.0968(10) 0.5570(13) 0.079(5) Uani 1 d . . .
H34 H -0.3655 0.0389 0.5358 0.095 Uiso 1 calc R . .
C35 C -0.2251(11) 0.1136(9) 0.6397(12) 0.056(4) Uani 1 d . . .
H35 H -0.1888 0.0667 0.6750 0.067 Uiso 1 calc R . .
C36 C 0.0220(10) 0.1259(7) 0.8342(10) 0.038(3) Uani 1 d . . .
C37 C 0.0713(10) 0.1206(8) 0.9522(11) 0.042(3) Uani 1 d . . .
H37 H 0.0790 0.1692 1.0020 0.050 Uiso 1 calc R . .
C38 C 0.1081(13) 0.0412(11) 0.9917(13) 0.070(5) Uani 1 d . . .
H38 H 0.1406 0.0373 1.0691 0.084 Uiso 1 calc R . .
C39 C 0.0978(14) -0.0325(11) 0.9195(17) 0.083(6) Uani 1 d . . .
H39 H 0.1245 -0.0846 0.9477 0.100 Uiso 1 calc R . .
C40 C 0.0469(13) -0.0264(9) 0.8045(14) 0.060(4) Uani 1 d . . .
H40 H 0.0345 -0.0760 0.7540 0.072 Uiso 1 calc R . .
C41 C 0.0147(11) 0.0528(8) 0.7644(13) 0.053(4) Uani 1 d . . .
H41 H -0.0131 0.0570 0.6875 0.063 Uiso 1 calc R . .
C42 C 0.5355(11) 0.1312(9) 0.7944(12) 0.075(5) Uani 1 d D . .
C43 C 0.2505(13) 0.2215(11) 0.3671(13) 0.072(5) Uani 1 d . . .

loop_
_atom_site_aniso_label
_atom_site_aniso_U_11
_atom_site_aniso_U_22
_atom_site_aniso_U_33
_atom_site_aniso_U_23
_atom_site_aniso_U_13
_atom_site_aniso_U_12
Ru 0.0321(6) 0.0268(6) 0.0278(6) 0.0035(4) 0.0115(5) 0.0005(5)
Cl1 0.049(2) 0.0285(17) 0.0315(17) 0.0010(13) 0.0115(16) 0.0105(15)
Cl2 0.050(2) 0.0335(18) 0.053(2) 0.0055(15) 0.0285(18) 0.0093(16)
Cl3 0.158(7) 0.122(5) 0.212(8) 0.064(5) 0.072(6) -0.006(5)
Cl4A 0.085(8) 0.095(7) 0.227(14) 0.083(9) 0.072(9) 0.033(6)
Cl5A 0.119(9) 0.180(11) 0.078(8) 0.005(7) 0.054(7) 0.042(8)
Cl6A 0.117(12) 0.31(2) 0.089(8) -0.054(10) 0.043(8) -0.109(14)
Cl4B 0.26(2) 0.31(2) 0.057(10) 0.029(12) 0.055(14) 0.08(2)
Cl5B 0.043(10) 0.36(3) 0.20(2) 0.06(2) 0.031(12) -0.015(14)
Cl6B 0.29(4) 0.21(2) 0.26(3) 0.07(2) 0.19(3) 0.16(2)
Cl7 0.111(4) 0.074(3) 0.104(4) 0.002(3) 0.066(3) 0.020(3)
Cl8 0.102(4) 0.100(4) 0.089(3) 0.028(3) 0.064(3) 0.027(3)
Cl9 0.085(4) 0.091(4) 0.126(4) -0.020(3) 0.061(3) -0.005(3)
Cl10 0.127(5) 0.134(5) 0.076(3) 0.043(3) 0.032(3) 0.057(4)
S1 0.0330(19) 0.0340(18) 0.0279(17) -0.0001(14) 0.0083(15) 0.0002(15)
S2 0.032(2) 0.048(2) 0.0299(18) 0.0092(15) 0.0070(15) 0.0037(16)
P 0.035(2) 0.0265(18) 0.037(2) 0.0015(15) 0.0187(17) 0.0036(15)
O1 0.119(10) 0.064(7) 0.040(6) 0.015(5) 0.033(6) 0.031(7)
O2 0.131(11) 0.061(7) 0.041(6) -0.006(5) -0.002(7) 0.043(7)
O3 0.074(8) 0.078(8) 0.078(8) 0.031(7) 0.035(7) -0.005(6)
O4 0.065(8) 0.094(9) 0.069(8) 0.020(6) 0.026(7) -0.024(7)
O5 0.072(8) 0.078(8) 0.074(8) 0.004(6) 0.043(7) 0.009(6)
O6 0.069(8) 0.087(8) 0.059(7) 0.008(6) 0.019(6) -0.015(7)
N1 0.041(7) 0.020(5) 0.026(6) 0.010(4) 0.010(5) 0.005(5)
N2 0.044(8) 0.059(8) 0.053(8) 0.019(7) 0.022(7) 0.000(7)
C1 0.055(9) 0.033(7) 0.033(7) -0.015(6) 0.030(7) -0.009(6)
C2 0.032(8) 0.058(9) 0.023(7) -0.013(6) 0.009(6) 0.001(7)
C3 0.054(10) 0.052(9) 0.054(9) -0.001(8) 0.022(8) 0.005(8)
C4 0.074(11) 0.033(8) 0.044(8) -0.025(7) 0.000(8) -0.023(8)
C5 0.086(12) 0.029(8) 0.071(11) -0.010(7) 0.039(10) 0.003(8)
C6 0.064(10) 0.033(8) 0.038(8) 0.007(6) 0.022(7) 0.011(7)
C7 0.068(11) 0.022(7) 0.042(8) 0.012(6) 0.009(8) -0.007(7)
C8 0.039(8) 0.036(7) 0.027(7) 0.002(6) 0.014(6) 0.007(6)
C9 0.030(8) 0.037(7) 0.034(7) 0.017(6) 0.010(6) -0.002(6)
C10 0.069(11) 0.027(7) 0.048(9) 0.016(6) 0.028(8) 0.010(7)
C11 0.023(7) 0.041(8) 0.050(8) 0.015(6) 0.011(6) -0.005(6)
C12 0.027(8) 0.023(6) 0.020(6) -0.003(5) -0.005(6) -0.007(5)
C13 0.049(9) 0.065(9) 0.042(8) 0.026(7) 0.028(7) 0.010(7)
C14 0.040(9) 0.049(9) 0.045(8) 0.023(7) 0.022(7) 0.000(7)
C15 0.028(8) 0.080(11) 0.034(8) 0.013(8) 0.006(7) -0.002(8)
C16 0.050(11) 0.105(15) 0.050(10) 0.022(10) 0.012(8) 0.016(10)
C17 0.100(14) 0.086(13) 0.039(10) 0.031(9) 0.025(10) 0.041(11)
C18 0.055(11) 0.073(11) 0.078(12) 0.028(10) 0.037(10) 0.012(9)
C19 0.053(10) 0.058(10) 0.055(9) 0.026(8) 0.019(8) 0.015(8)
C20 0.032(8) 0.052(10) 0.043(9) -0.010(7) 0.000(7) 0.004(7)
C21 0.125(17) 0.101(14) 0.070(11) 0.048(10) 0.056(12) 0.075(13)
C22 0.065(12) 0.053(10) 0.033(8) -0.007(7) 0.010(8) -0.015(9)
C23 0.132(19) 0.053(12) 0.114(16) -0.014(11) 0.063(15) -0.009(11)
C24 0.041(8) 0.029(7) 0.027(7) 0.007(5) 0.009(6) 0.001(6)
C25 0.032(8) 0.048(8) 0.035(7) 0.016(6) 0.015(6) 0.010(6)
C26 0.067(10) 0.025(7) 0.045(8) -0.011(6) 0.031(8) -0.005(7)
C27 0.054(10) 0.088(12) 0.034(8) 0.009(8) 0.022(8) 0.041(9)
C28 0.059(10) 0.054(9) 0.042(8) -0.002(7) 0.031(8) 0.001(8)
C29 0.048(9) 0.046(8) 0.053(9) -0.011(7) 0.031(8) 0.000(7)
C30 0.043(9) 0.047(8) 0.031(7) 0.002(6) 0.015(7) 0.006(7)
C31 0.052(10) 0.056(10) 0.047(9) 0.019(7) 0.019(8) 0.012(8)
C32 0.038(9) 0.076(12) 0.065(10) 0.033(9) 0.004(8) 0.016(8)
C33 0.052(11) 0.053(10) 0.075(11) 0.016(9) 0.007(9) -0.007(9)
C34 0.068(12) 0.048(10) 0.077(12) -0.010(9) 0.004(10) -0.015(9)
C35 0.043(9) 0.040(9) 0.074(11) -0.003(7) 0.022(8) 0.002(7)
C36 0.052(9) 0.026(7) 0.041(8) -0.001(6) 0.028(7) 0.000(6)
C37 0.051(9) 0.039(8) 0.047(8) 0.018(6) 0.029(7) 0.014(7)
C38 0.085(13) 0.091(13) 0.054(10) 0.044(10) 0.040(10) 0.044(11)
C39 0.086(14) 0.075(13) 0.134(18) 0.066(13) 0.077(14) 0.049(11)
C40 0.083(12) 0.030(8) 0.082(12) 0.012(8) 0.049(10) 0.013(8)
C41 0.068(11) 0.034(8) 0.080(11) 0.020(8) 0.053(9) 0.008(7)
C42 0.074(12) 0.064(11) 0.069(11) -0.007(9) 0.022(10) 0.005(9)
C43 0.067(12) 0.079(12) 0.067(11) 0.010(9) 0.029(9) 0.023(9)

loop_
_atom_type_symbol
_atom_type_description
_atom_type_scat_dispersion_real
_atom_type_scat_dispersion_imag
_atom_type_scat_source
C C 0.0033 0.0016 'International Tables Vol C Tables 4.2.6.8 and 6.1.1.4'
H H 0.0000 0.0000 'International Tables Vol C Tables 4.2.6.8 and 6.1.1.4'
Cl Cl 0.1484 0.1585 'International Tables Vol C Tables 4.2.6.8 and 6.1.1.4'
N N 0.0061 0.0033 'International Tables Vol C Tables 4.2.6.8 and 6.1.1.4'
O O 0.0106 0.0060 'International Tables Vol C Tables 4.2.6.8 and 6.1.1.4'
P P 0.1023 0.0942 'International Tables Vol C Tables 4.2.6.8 and 6.1.1.4'
Ru Ru -1.2594 0.8363 'International Tables Vol C Tables 4.2.6.8 and 6.1.1.4'
S S 0.1246 0.1234 'International Tables Vol C Tables 4.2.6.8 and 6.1.1.4'

loop_
_geom_angle_atom_site_label_1
_geom_angle_atom_site_label_2
_geom_angle_atom_site_label_3
_geom_angle
_geom_angle_site_symmetry_1
_geom_angle_site_symmetry_3
_geom_angle_publ_flag
N1 Ru S2 81.5(3) . . ?
N1 Ru P 178.7(3) . . ?
S2 Ru P 98.36(12) . . ?
N1 Ru S1 83.4(3) . . ?
S2 Ru S1 158.28(11) . . ?
P Ru S1 97.09(12) . . ?
N1 Ru Cl2 83.5(3) . . ?
S2 Ru Cl2 93.28(12) . . ?
P Ru Cl2 95.16(12) . . ?
S1 Ru Cl2 100.45(12) . . ?
N1 Ru Cl1 87.5(3) . . ?
S2 Ru Cl1 84.49(12) . . ?
P Ru Cl1 93.82(12) . . ?
S1 Ru Cl1 79.32(11) . . ?
Cl2 Ru Cl1 170.97(12) . . ?
Cl6B Cl4A C42 66.0(6) . . ?
Cl6B Cl4A Cl4B 106.4(12) . . ?
C42 Cl4A Cl4B 49.6(7) . . ?
Cl4B Cl5A C42 70.4(12) . . ?
Cl4B Cl5A Cl5B 124.4(18) . . ?
C42 Cl5A Cl5B 56.0(7) . . ?
Cl5B Cl6A C42 70.8(9) . . ?
Cl5B Cl6A Cl6B 125.0(15) . . ?
C42 Cl6A Cl6B 57.3(7) . . ?
Cl5A Cl4B C42 74.5(12) . . ?
Cl5A Cl4B Cl4A 123.7(19) . . ?
C42 Cl4B Cl4A 53.8(8) . . ?
Cl6A Cl5B C42 66.3(10) . . ?
Cl6A Cl5B Cl5A 110.4(15) . . ?
C42 Cl5B Cl5A 52.5(8) . . ?
Cl4A Cl6B C42 70.3(8) . . ?
Cl4A Cl6B Cl6A 127.0(11) . . ?
C42 Cl6B Cl6A 58.0(9) . . ?
C7 S1 C1 100.7(6) . . ?
C7 S1 Ru 100.7(4) . . ?
C1 S1 Ru 122.4(4) . . ?
C14 S2 C13 97.3(6) . . ?
C14 S2 Ru 126.1(5) . . ?
C13 S2 Ru 96.9(4) . . ?
C30 P C36 103.0(6) . . ?
C30 P C24 100.6(6) . . ?
C36 P C24 99.6(5) . . ?
C30 P Ru 113.5(4) . . ?
C36 P Ru 116.6(4) . . ?
C24 P Ru 120.7(4) . . ?
C20 O1 C21 116.4(11) . . ?
C22 O5 C23 116.6(13) . . ?
C12 N1 C8 118.4(10) . . ?
C12 N1 Ru 120.0(8) . . ?
C8 N1 Ru 121.5(8) . . ?
O3 N2 O4 125.2(12) . . ?
O3 N2 C10 116.7(12) . . ?
O4 N2 C10 117.5(11) . . ?
C6 C1 C2 120.3(11) . . ?
C6 C1 S1 117.9(10) . . ?
C2 C1 S1 121.6(10) . . ?
C3 C2 C1 119.3(12) . . ?
C3 C2 C20 117.4(11) . . ?
C1 C2 C20 123.0(11) . . ?
C4 C3 C2 119.9(13) . . ?
C3 C4 C5 120.4(12) . . ?
C6 C5 C4 120.1(13) . . ?
C1 C6 C5 119.7(12) . . ?
C8 C7 S1 116.7(8) . . ?
C9 C8 N1 121.4(11) . . ?
C9 C8 C7 121.1(10) . . ?
N1 C8 C7 117.5(11) . . ?
C10 C9 C8 118.8(11) . . ?
C9 C10 C11 121.7(12) . . ?
C9 C10 N2 120.4(11) . . ?
C11 C10 N2 117.7(13) . . ?
C12 C11 C10 115.2(11) . . ?
N1 C12 C11 124.5(11) . . ?
N1 C12 C13 118.7(11) . . ?
C11 C12 C13 116.7(11) . . ?
C12 C13 S2 109.1(9) . . ?
C19 C14 C15 119.2(12) . . ?
C19 C14 S2 123.0(11) . . ?
C15 C14 S2 117.7(11) . . ?
C14 C15 C16 118.0(15) . . ?
C14 C15 C22 121.7(12) . . ?
C16 C15 C22 120.1(13) . . ?
C17 C16 C15 123.3(15) . . ?
C16 C17 C18 117.8(14) . . ?
C19 C18 C17 120.2(15) . . ?
C14 C19 C18 121.4(15) . . ?
O2 C20 O1 121.5(14) . . ?
O2 C20 C2 126.3(13) . . ?
O1 C20 C2 112.2(12) . . ?
O6 C22 O5 122.9(15) . . ?
O6 C22 C15 124.2(17) . . ?
O5 C22 C15 112.9(14) . . ?
C25 C24 C29 118.2(11) . . ?
C25 C24 P 122.0(10) . . ?
C29 C24 P 119.8(9) . . ?
C26 C25 C24 120.4(12) . . ?
C25 C26 C27 120.7(12) . . ?
C28 C27 C26 118.9(12) . . ?
C29 C28 C27 119.9(13) . . ?
C28 C29 C24 121.8(12) . . ?
C35 C30 C31 114.4(12) . . ?
C35 C30 P 128.4(10) . . ?
C31 C30 P 117.1(10) . . ?
C32 C31 C30 120.3(13) . . ?
C33 C32 C31 123.4(14) . . ?
C32 C33 C34 117.1(15) . . ?
C33 C34 C35 121.2(14) . . ?
C34 C35 C30 123.1(14) . . ?
C41 C36 C37 118.4(12) . . ?
C41 C36 P 121.4(10) . . ?
C37 C36 P 120.2(9) . . ?
C38 C37 C36 118.5(13) . . ?
C39 C38 C37 122.1(14) . . ?
C40 C39 C38 118.3(14) . . ?
C41 C40 C39 120.2(15) . . ?
C36 C41 C40 122.2(14) . . ?
Cl4B C42 Cl5A 35.1(9) . . ?
Cl4B C42 Cl3 114.0(11) . . ?
Cl5A C42 Cl3 115.6(8) . . ?
Cl4B C42 Cl6B 111.1(14) . . ?
Cl5A C42 Cl6B 129.3(12) . . ?
Cl3 C42 Cl6B 113.5(10) . . ?
Cl4B C42 Cl6A 131.5(14) . . ?
Cl5A C42 Cl6A 107.2(10) . . ?
Cl3 C42 Cl6A 110.8(9) . . ?
Cl6B C42 Cl6A 64.7(12) . . ?
Cl4B C42 Cl4A 76.7(12) . . ?
Cl5A C42 Cl4A 108.9(10) . . ?
Cl3 C42 Cl4A 106.6(8) . . ?
Cl6B C42 Cl4A 43.6(9) . . ?
Cl6A C42 Cl4A 107.4(10) . . ?
Cl4B C42 Cl5B 105.4(15) . . ?
Cl5A C42 Cl5B 71.5(11) . . ?
Cl3 C42 Cl5B 106.5(9) . . ?
Cl6B C42 Cl5B 105.6(15) . . ?
Cl6A C42 Cl5B 42.9(9) . . ?
Cl4A C42 Cl5B 142.3(12) . . ?
Cl10 C43 Cl7 111.0(9) . . ?
Cl10 C43 Cl8 109.4(9) . . ?
Cl7 C43 Cl8 110.7(9) . . ?
Cl10 C43 Cl9 108.8(9) . . ?
Cl7 C43 Cl9 108.9(9) . . ?
Cl8 C43 Cl9 108.1(9) . . ?

loop_
_geom_bond_atom_site_label_1
_geom_bond_atom_site_label_2
_geom_bond_distance
_geom_bond_site_symmetry_2
_geom_bond_publ_flag
Ru N1 2.125(9) . ?
Ru S2 2.326(3) . ?
Ru P 2.337(3) . ?
Ru S1 2.360(3) . ?
Ru Cl2 2.424(3) . ?
Ru Cl1 2.432(3) . ?
Cl3 C42 1.712(16) . ?
Cl4A Cl6B 1.29(3) . ?
Cl4A C42 1.767(9) . ?
Cl4A Cl4B 2.13(3) . ?
Cl5A Cl4B 1.02(2) . ?
Cl5A C42 1.706(18) . ?
Cl5A Cl5B 2.04(3) . ?
Cl6A Cl5B 1.28(3) . ?
Cl6A C42 1.729(16) . ?
Cl6A Cl6B 1.84(3) . ?
Cl4B C42 1.67(2) . ?
Cl5B C42 1.784(19) . ?
Cl6B C42 1.715(9) . ?
Cl7 C43 1.744(16) . ?
Cl8 C43 1.751(17) . ?
Cl9 C43 1.769(17) . ?
Cl10 C43 1.733(16) . ?
S1 C7 1.804(13) . ?
S1 C1 1.812(11) . ?
S2 C14 1.789(12) . ?
S2 C13 1.841(12) . ?
P C30 1.825(13) . ?
P C36 1.840(12) . ?
P C24 1.843(12) . ?
O1 C20 1.347(15) . ?
O1 C21 1.471(15) . ?
O2 C20 1.189(15) . ?
O3 N2 1.198(13) . ?
O4 N2 1.214(13) . ?
O5 C22 1.327(18) . ?
O5 C23 1.460(17) . ?
O6 C22 1.218(16) . ?
N1 C12 1.302(14) . ?
N1 C8 1.379(13) . ?
N2 C10 1.491(16) . ?
C1 C6 1.371(16) . ?
C1 C2 1.399(16) . ?
C2 C3 1.384(16) . ?
C2 C20 1.492(18) . ?
C3 C4 1.369(13) . ?
C4 C5 1.383(18) . ?
C5 C6 1.382(16) . ?
C7 C8 1.516(17) . ?
C8 C9 1.359(15) . ?
C9 C10 1.356(17) . ?
C10 C11 1.402(16) . ?
C11 C12 1.390(15) . ?
C12 C13 1.509(15) . ?
C14 C19 1.379(17) . ?
C14 C15 1.392(17) . ?
C15 C16 1.401(18) . ?
C15 C22 1.46(2) . ?
C16 C17 1.364(15) . ?
C17 C18 1.39(2) . ?
C18 C19 1.389(17) . ?
C24 C25 1.392(16) . ?
C24 C29 1.398(16) . ?
C25 C26 1.371(16) . ?
C26 C27 1.413(18) . ?
C27 C28 1.380(18) . ?
C28 C29 1.373(16) . ?
C30 C35 1.388(17) . ?
C30 C31 1.419(13) . ?
C31 C32 1.366(18) . ?
C32 C33 1.357(18) . ?
C33 C34 1.358(19) . ?
C34 C35 1.375(19) . ?
C36 C41 1.372(16) . ?
C36 C37 1.417(16) . ?
C37 C38 1.390(17) . ?
C38 C39 1.39(2) . ?
C39 C40 1.38(2) . ?
C40 C41 1.376(16) . ?

loop_
_geom_torsion_atom_site_label_1
_geom_torsion_atom_site_label_2
_geom_torsion_atom_site_label_3
_geom_torsion_atom_site_label_4
_geom_torsion
_geom_torsion_site_symmetry_1
_geom_torsion_site_symmetry_2
_geom_torsion_site_symmetry_3
_geom_torsion_site_symmetry_4
_geom_torsion_publ_flag
Cl5B Cl5A Cl4B C42 15.8(17) . . . . ?
C42 Cl5A Cl4B Cl4A -22.6(13) . . . . ?
Cl5B Cl5A Cl4B Cl4A -7(3) . . . . ?
Cl6B Cl4A Cl4B Cl5A -9(2) . . . . ?
C42 Cl4A Cl4B Cl5A 27.4(17) . . . . ?
Cl6B Cl4A Cl4B C42 -36.2(12) . . . . ?
Cl6B Cl6A Cl5B C42 19.7(14) . . . . ?
C42 Cl6A Cl5B Cl5A -29.1(9) . . . . ?
Cl6B Cl6A Cl5B Cl5A -9.4(19) . . . . ?
Cl4B Cl5A Cl5B Cl6A 16(2) . . . . ?
C42 Cl5A Cl5B Cl6A 34.2(10) . . . . ?
Cl4B Cl5A Cl5B C42 -18(2) . . . . ?
Cl4B Cl4A Cl6B C42 29.5(10) . . . . ?
C42 Cl4A Cl6B Cl6A -13.4(13) . . . . ?
Cl4B Cl4A Cl6B Cl6A 16.1(18) . . . . ?
Cl5B Cl6A Cl6B Cl4A -7(3) . . . . ?
C42 Cl6A Cl6B Cl4A 14.9(15) . . . . ?
Cl5B Cl6A Cl6B C42 -22.3(16) . . . . ?
N1 Ru S1 C7 -1.3(5) . . . . ?
S2 Ru S1 C7 44.9(6) . . . . ?
P Ru S1 C7 180.0(5) . . . . ?
Cl2 Ru S1 C7 -83.4(5) . . . . ?
Cl1 Ru S1 C7 87.4(5) . . . . ?
N1 Ru S1 C1 108.8(5) . . . . ?
S2 Ru S1 C1 155.0(5) . . . . ?
P Ru S1 C1 -69.9(5) . . . . ?
Cl2 Ru S1 C1 26.7(5) . . . . ?
Cl1 Ru S1 C1 -162.5(5) . . . . ?
N1 Ru S2 C14 -130.5(6) . . . . ?
P Ru S2 C14 48.1(6) . . . . ?
S1 Ru S2 C14 -177.0(6) . . . . ?
Cl2 Ru S2 C14 -47.6(6) . . . . ?
Cl1 Ru S2 C14 141.2(6) . . . . ?
N1 Ru S2 C13 -26.2(5) . . . . ?
P Ru S2 C13 152.4(4) . . . . ?
S1 Ru S2 C13 -72.7(6) . . . . ?
Cl2 Ru S2 C13 56.7(4) . . . . ?
Cl1 Ru S2 C13 -114.5(4) . . . . ?
N1 Ru P C30 -108(12) . . . . ?
S2 Ru P C30 168.4(4) . . . . ?
S1 Ru P C30 3.7(4) . . . . ?
Cl2 Ru P C30 -97.5(4) . . . . ?
Cl1 Ru P C30 83.4(4) . . . . ?
N1 Ru P C36 12(12) . . . . ?
S2 Ru P C36 -72.0(5) . . . . ?
S1 Ru P C36 123.3(5) . . . . ?
Cl2 Ru P C36 22.1(5) . . . . ?
Cl1 Ru P C36 -157.0(5) . . . . ?
N1 Ru P C24 132(12) . . . . ?
S2 Ru P C24 48.9(5) . . . . ?
S1 Ru P C24 -115.8(5) . . . . ?
Cl2 Ru P C24 143.0(5) . . . . ?
Cl1 Ru P C24 -36.1(5) . . . . ?
S2 Ru N1 C12 15.8(8) . . . . ?
P Ru N1 C12 -68(12) . . . . ?
S1 Ru N1 C12 -179.8(9) . . . . ?
Cl2 Ru N1 C12 -78.5(9) . . . . ?
Cl1 Ru N1 C12 100.6(9) . . . . ?
S2 Ru N1 C8 -160.3(9) . . . . ?
P Ru N1 C8 116(12) . . . . ?
S1 Ru N1 C8 4.0(8) . . . . ?
Cl2 Ru N1 C8 105.4(8) . . . . ?
Cl1 Ru N1 C8 -75.5(8) . . . . ?
C7 S1 C1 C6 120.3(11) . . . . ?
Ru S1 C1 C6 10.2(12) . . . . ?
C7 S1 C1 C2 -64.4(12) . . . . ?
Ru S1 C1 C2 -174.5(8) . . . . ?
C6 C1 C2 C3 1(2) . . . . ?
S1 C1 C2 C3 -173.9(10) . . . . ?
C6 C1 C2 C20 175.1(13) . . . . ?
S1 C1 C2 C20 -0.1(18) . . . . ?
C1 C2 C3 C4 -4(2) . . . . ?
C20 C2 C3 C4 -178.6(14) . . . . ?
C2 C3 C4 C5 5(2) . . . . ?
C3 C4 C5 C6 -2(3) . . . . ?
C2 C1 C6 C5 1(2) . . . . ?
S1 C1 C6 C5 176.8(11) . . . . ?
C4 C5 C6 C1 -1(2) . . . . ?
C1 S1 C7 C8 -127.2(10) . . . . ?
Ru S1 C7 C8 -1.0(10) . . . . ?
C12 N1 C8 C9 -0.1(17) . . . . ?
Ru N1 C8 C9 176.1(9) . . . . ?
C12 N1 C8 C7 178.1(11) . . . . ?
Ru N1 C8 C7 -5.7(14) . . . . ?
S1 C7 C8 C9 -177.7(10) . . . . ?
S1 C7 C8 N1 4.2(15) . . . . ?
N1 C8 C9 C10 -0.6(19) . . . . ?
C7 C8 C9 C10 -178.7(11) . . . . ?
C8 C9 C10 C11 2(2) . . . . ?
C8 C9 C10 N2 177.0(11) . . . . ?
O3 N2 C10 C9 0(2) . . . . ?
O4 N2 C10 C9 171.3(12) . . . . ?
O3 N2 C10 C11 175.0(12) . . . . ?
O4 N2 C10 C11 -13.4(19) . . . . ?
C9 C10 C11 C12 -2.3(19) . . . . ?
N2 C10 C11 C12 -177.6(11) . . . . ?
C8 N1 C12 C11 -0.5(18) . . . . ?
Ru N1 C12 C11 -176.8(9) . . . . ?
C8 N1 C12 C13 -177.0(10) . . . . ?
Ru N1 C12 C13 6.8(14) . . . . ?
C10 C11 C12 N1 1.7(19) . . . . ?
C10 C11 C12 C13 178.2(11) . . . . ?
N1 C12 C13 S2 -32.5(14) . . . . ?
C11 C12 C13 S2 150.7(10) . . . . ?
C14 S2 C13 C12 165.3(9) . . . . ?
Ru S2 C13 C12 37.4(9) . . . . ?
C13 S2 C14 C19 -76.1(12) . . . . ?
Ru S2 C14 C19 28.0(14) . . . . ?
C13 S2 C14 C15 99.4(11) . . . . ?
Ru S2 C14 C15 -156.4(8) . . . . ?
C19 C14 C15 C16 2(2) . . . . ?
S2 C14 C15 C16 -173.8(11) . . . . ?
C19 C14 C15 C22 178.0(14) . . . . ?
S2 C14 C15 C22 2.2(19) . . . . ?
C14 C15 C16 C17 -3(2) . . . . ?
C22 C15 C16 C17 -179.0(16) . . . . ?
C15 C16 C17 C18 2(3) . . . . ?
C16 C17 C18 C19 0(2) . . . . ?
C15 C14 C19 C18 0(2) . . . . ?
S2 C14 C19 C18 175.3(11) . . . . ?
C17 C18 C19 C14 -1(2) . . . . ?
C21 O1 C20 O2 3(2) . . . . ?
C21 O1 C20 C2 -179.7(12) . . . . ?
C3 C2 C20 O2 145.2(16) . . . . ?
C1 C2 C20 O2 -29(2) . . . . ?
C3 C2 C20 O1 -32.0(18) . . . . ?
C1 C2 C20 O1 154.1(12) . . . . ?
C23 O5 C22 O6 -1(2) . . . . ?
C23 O5 C22 C15 -178.3(12) . . . . ?
C14 C15 C22 O6 -81(2) . . . . ?
C16 C15 C22 O6 94.9(18) . . . . ?
C14 C15 C22 O5 95.8(16) . . . . ?
C16 C15 C22 O5 -88.3(17) . . . . ?
C30 P C24 C25 -140.9(10) . . . . ?
C36 P C24 C25 113.8(10) . . . . ?
Ru P C24 C25 -15.1(12) . . . . ?
C30 P C24 C29 38.3(11) . . . . ?
C36 P C24 C29 -67.0(11) . . . . ?
Ru P C24 C29 164.1(8) . . . . ?
C29 C24 C25 C26 2.5(18) . . . . ?
P C24 C25 C26 -178.3(9) . . . . ?
C24 C25 C26 C27 -1.4(19) . . . . ?
C25 C26 C27 C28 1(2) . . . . ?
C26 C27 C28 C29 -2(2) . . . . ?
C27 C28 C29 C24 3(2) . . . . ?
C25 C24 C29 C28 -3.5(19) . . . . ?
P C24 C29 C28 177.3(10) . . . . ?
C36 P C30 C35 -3.2(13) . . . . ?
C24 P C30 C35 -105.7(12) . . . . ?
Ru P C30 C35 123.8(12) . . . . ?
C36 P C30 C31 173.2(10) . . . . ?
C24 P C30 C31 70.6(11) . . . . ?
Ru P C30 C31 -59.8(11) . . . . ?
C35 C30 C31 C32 -8(2) . . . . ?
P C30 C31 C32 175.4(11) . . . . ?
C30 C31 C32 C33 8(2) . . . . ?
C31 C32 C33 C34 -5(3) . . . . ?
C32 C33 C34 C35 2(3) . . . . ?
C33 C34 C35 C30 -3(3) . . . . ?
C31 C30 C35 C34 5(2) . . . . ?
P C30 C35 C34 -178.1(13) . . . . ?
C30 P C36 C41 56.8(12) . . . . ?
C24 P C36 C41 160.1(11) . . . . ?
Ru P C36 C41 -68.3(12) . . . . ?
C30 P C36 C37 -125.6(11) . . . . ?
C24 P C36 C37 -22.3(11) . . . . ?
Ru P C36 C37 109.3(10) . . . . ?
C41 C36 C37 C38 -1.2(19) . . . . ?
P C36 C37 C38 -178.9(11) . . . . ?
C36 C37 C38 C39 0(2) . . . . ?
C37 C38 C39 C40 -2(3) . . . . ?
C38 C39 C40 C41 5(2) . . . . ?
C37 C36 C41 C40 4(2) . . . . ?
P C36 C41 C40 -178.1(11) . . . . ?
C39 C40 C41 C36 -6(2) . . . . ?
Cl4A Cl4B C42 Cl5A 156.6(18) . . . . ?
Cl5A Cl4B C42 Cl3 100.9(16) . . . . ?
Cl4A Cl4B C42 Cl3 -102.4(10) . . . . ?
Cl5A Cl4B C42 Cl6B -129(2) . . . . ?
Cl4A Cl4B C42 Cl6B 27.3(11) . . . . ?
Cl5A Cl4B C42 Cl6A -55(2) . . . . ?
Cl4A Cl4B C42 Cl6A 101.6(15) . . . . ?
Cl5A Cl4B C42 Cl4A -156.6(18) . . . . ?
Cl5A Cl4B C42 Cl5B -16(2) . . . . ?
Cl4A Cl4B C42 Cl5B 141.1(13) . . . . ?
Cl5B Cl5A C42 Cl4B -164(2) . . . . ?
Cl4B Cl5A C42 Cl3 -95.8(18) . . . . ?
Cl5B Cl5A C42 Cl3 99.9(11) . . . . ?
Cl4B Cl5A C42 Cl6B 69(2) . . . . ?
Cl5B Cl5A C42 Cl6B -95.2(19) . . . . ?
Cl4B Cl5A C42 Cl6A 140.0(19) . . . . ?
Cl5B Cl5A C42 Cl6A -24.2(10) . . . . ?
Cl4B Cl5A C42 Cl4A 24.1(19) . . . . ?
Cl5B Cl5A C42 Cl4A -140.1(13) . . . . ?
Cl4B Cl5A C42 Cl5B 164(2) . . . . ?
Cl4A Cl6B C42 Cl4B -40.3(16) . . . . ?
Cl6A Cl6B C42 Cl4B 127.1(15) . . . . ?
Cl4A Cl6B C42 Cl5A -75.4(19) . . . . ?
Cl6A Cl6B C42 Cl5A 92.0(16) . . . . ?
Cl4A Cl6B C42 Cl3 89.7(11) . . . . ?
Cl6A Cl6B C42 Cl3 -102.9(11) . . . . ?
Cl4A Cl6B C42 Cl6A -167.4(14) . . . . ?
Cl6A Cl6B C42 Cl4A 167.4(14) . . . . ?
Cl4A Cl6B C42 Cl5B -154.0(15) . . . . ?
Cl6A Cl6B C42 Cl5B 13.4(11) . . . . ?
Cl5B Cl6A C42 Cl4B 64(2) . . . . ?
Cl6B Cl6A C42 Cl4B -96.5(18) . . . . ?
Cl5B Cl6A C42 Cl5A 34.8(14) . . . . ?
Cl6B Cl6A C42 Cl5A -126.0(12) . . . . ?
Cl5B Cl6A C42 Cl3 -92.2(13) . . . . ?
Cl6B Cl6A C42 Cl3 107.0(10) . . . . ?
Cl5B Cl6A C42 Cl6B 160.8(16) . . . . ?
Cl5B Cl6A C42 Cl4A 151.8(16) . . . . ?
Cl6B Cl6A C42 Cl4A -9.1(10) . . . . ?
Cl6B Cl6A C42 Cl5B -160.8(16) . . . . ?
Cl6B Cl4A C42 Cl4B 141.7(15) . . . . ?
Cl6B Cl4A C42 Cl5A 127.7(15) . . . . ?
Cl4B Cl4A C42 Cl5A -13.9(11) . . . . ?
Cl6B Cl4A C42 Cl3 -106.9(11) . . . . ?
Cl4B Cl4A C42 Cl3 111.4(12) . . . . ?
Cl4B Cl4A C42 Cl6B -141.7(15) . . . . ?
Cl6B Cl4A C42 Cl6A 11.9(14) . . . . ?
Cl4B Cl4A C42 Cl6A -129.7(15) . . . . ?
Cl6B Cl4A C42 Cl5B 44(3) . . . . ?
Cl4B Cl4A C42 Cl5B -98(3) . . . . ?
Cl6A Cl5B C42 Cl4B -135.6(15) . . . . ?
Cl5A Cl5B C42 Cl4B 9.3(12) . . . . ?
Cl6A Cl5B C42 Cl5A -144.9(14) . . . . ?
Cl6A Cl5B C42 Cl3 103.0(13) . . . . ?
Cl5A Cl5B C42 Cl3 -112.1(9) . . . . ?
Cl6A Cl5B C42 Cl6B -18.0(16) . . . . ?
Cl5A Cl5B C42 Cl6B 126.9(13) . . . . ?
Cl5A Cl5B C42 Cl6A 144.9(14) . . . . ?
Cl6A Cl5B C42 Cl4A -48(3) . . . . ?
Cl5A Cl5B C42 Cl4A 97(2) . . . . ?
